data_7706538
loop_
_publ_author_name
'Kunz, Tanja'
'\,Sahin, Orhan'
'Schrenk, Claudio'
'Schnepf, Andreas'

_publ_section_title
;
 LiEC(SiMe<sub>3</sub>)<sub>3</sub> (E = Se, Te) as a new donor of
 chalcogen atoms for the generation of binary [(R<sub> <i>x</i>
 </sub>Ge<sub> <i>y</i> </sub>)E<sub> <i>z</i> </sub>] cage compounds with
 unique structural features.
;
_journal_issue 7
_journal_name_full 'Dalton transactions (Cambridge, England : 2003)'
_journal_page_first 2663
_journal_page_last 2670
_journal_paper_doi 10.1039/d0dt04280c
_journal_volume 50
_journal_year 2021
_chemical_formula_moiety 'C56 H142 Ge6 Li2 O4 Si12 Te8'
_chemical_formula_sum 'C56 H142 Ge6 Li2 O4 Si12 Te8'
_chemical_formula_weight 2686.99
_space_group_crystal_system monoclinic
_space_group_IT_number 14
_space_group_name_Hall '-P 2ybc'
_space_group_name_H-M_alt 'P 1 21/c 1'
_atom_sites_solution_hydrogens geom
_atom_sites_solution_primary dual
_audit_creation_date 2020-02-21
_audit_creation_method
;
Olex2 1.2
(compiled 2018.05.29 svn.r3508 for OlexSys, GUI svn.r5506)
;
_audit_update_record
;
2020-12-11 deposited with the CCDC.	2021-01-20 downloaded from the CCDC.
;
_cell_angle_alpha 90
_cell_angle_beta 99.818(4)
_cell_angle_gamma 90
_cell_formula_units_Z 2
_cell_length_a 9.4374(12)
_cell_length_b 21.327(3)
_cell_length_c 25.337(3)
_cell_measurement_reflns_used 2363
_cell_measurement_temperature 150
_cell_measurement_theta_max 19.891
_cell_measurement_theta_min 2.389
_cell_volume 5024.9(11)
_computing_cell_refinement 'SAINT V8.38A (?, 2016)'
_computing_data_reduction 'SAINT V8.38A (?, 2016)'
_computing_molecular_graphics 'Olex2 (Dolomanov et al., 2009)'
_computing_publication_material 'Olex2 (Dolomanov et al., 2009)'
_computing_structure_refinement 'ShelXL (Sheldrick, 2015)'
_computing_structure_solution 'ShelXT (Sheldrick, 2015)'
_diffrn_ambient_temperature 150.01
_diffrn_detector 'Bruker APEX2 area detector'
_diffrn_detector_area_resol_mean 7.9
_diffrn_detector_type 'CCD area detector'
_diffrn_measured_fraction_theta_full 0.999
_diffrn_measured_fraction_theta_max 0.999
_diffrn_measurement_device 'three-circle diffractometer'
_diffrn_measurement_device_type 'Bruker SMART APEX2 area detector'
_diffrn_measurement_method '\w and \f scans'
_diffrn_radiation_monochromator 'mirror optics'
_diffrn_radiation_probe x-ray
_diffrn_radiation_type MoK\a
_diffrn_radiation_wavelength 0.71073
_diffrn_reflns_av_R_equivalents 0.0994
_diffrn_reflns_av_unetI/netI 0.1075
_diffrn_reflns_Laue_measured_fraction_full 0.999
_diffrn_reflns_Laue_measured_fraction_max 0.999
_diffrn_reflns_limit_h_max 11
_diffrn_reflns_limit_h_min -11
_diffrn_reflns_limit_k_max 26
_diffrn_reflns_limit_k_min -26
_diffrn_reflns_limit_l_max 31
_diffrn_reflns_limit_l_min -29
_diffrn_reflns_number 33747
_diffrn_reflns_point_group_measured_fraction_full 0.999
_diffrn_reflns_point_group_measured_fraction_max 0.999
_diffrn_reflns_theta_full 25.242
_diffrn_reflns_theta_max 25.998
_diffrn_reflns_theta_min 1.890
_diffrn_source 'microfocus sealed X-ray tube'
_diffrn_source_type 'Incoatec I\ms'
_exptl_absorpt_coefficient_mu 4.225
_exptl_absorpt_correction_T_max 0.7454
_exptl_absorpt_correction_T_min 0.6095
_exptl_absorpt_correction_type multi-scan
_exptl_absorpt_process_details
'SADABS-2016/2 (Bruker,2016/2) was used for absorption correction. wR2(int) was 0.1173 before and 0.0652 after correction. The Ratio of minimum to maximum transmission is 0.8177. The \l/2 correction factor is Not present.'
_exptl_crystal_colour orange
_exptl_crystal_colour_primary orange
_exptl_crystal_density_diffrn 1.776
_exptl_crystal_description plank
_exptl_crystal_F_000 2584
_exptl_crystal_size_max 0.145
_exptl_crystal_size_mid 0.039
_exptl_crystal_size_min 0.035
_refine_diff_density_max 0.804
_refine_diff_density_min -0.873
_refine_diff_density_rms 0.183
_refine_ls_extinction_method none
_refine_ls_goodness_of_fit_ref 0.993
_refine_ls_hydrogen_treatment constr
_refine_ls_matrix_type full
_refine_ls_number_parameters 446
_refine_ls_number_reflns 9865
_refine_ls_number_restraints 48
_refine_ls_restrained_S_all 0.991
_refine_ls_R_factor_all 0.1010
_refine_ls_R_factor_gt 0.0491
_refine_ls_shift/su_max 0.001
_refine_ls_shift/su_mean 0.000
_refine_ls_structure_factor_coef Fsqd
_refine_ls_weighting_details 'w=1/[\s^2^(Fo^2^)+(0.0281P)^2^] where P=(Fo^2^+2Fc^2^)/3'
_refine_ls_weighting_scheme calc
_refine_ls_wR_factor_gt 0.0876
_refine_ls_wR_factor_ref 0.1099
_reflns_Friedel_coverage 0.000
_reflns_number_gt 5967
_reflns_number_total 9865
_reflns_threshold_expression 'I > 2\s(I)'
_cod_data_source_file d0dt04280c2.cif
_cod_data_source_block 78
_cod_depositor_comments 'Adding full bibliography for 7706536--7706539.cif.'
_cod_original_cell_volume 5024.8(11)
_cod_database_code 7706538
_shelx_shelxl_version_number 2014/7
_shelx_space_group_comment
;
The symmetry employed for this shelxl refinement is uniquely defined
by the following loop, which should always be used as a source of
symmetry information in preference to the above space-group names.
They are only intended as comments.
;
_olex2_refinement_description
;
1. Fixed Uiso
 At 1.2 times of:
  All C(H) groups, All C(H,H) groups
 At 1.5 times of:
  All C(H,H,H) groups, All C(H,H,H,H,H,H) groups
2. Uiso/Uaniso restraints and constraints
C402 \\sim C406: within 3A with sigma of 0.01 and sigma for terminal atoms of
0.02
C405 \\sim C408: within 2A with sigma of 0.01 and sigma for terminal atoms of
0.02
Uanis(C406) \\sim Ueq, Uanis(C402) \\sim Ueq: with sigma of 0.01 and sigma for
terminal atoms of 0.02
Uanis(C404) \\sim Ueq, Uanis(C407) \\sim Ueq, Uanis(C408) \\sim Ueq,
Uanis(C405) \\sim Ueq: with sigma of 0.01 and sigma for terminal atoms of 0.02
3. Others
 Sof(C402)=Sof(H40A)=Sof(H40B)=Sof(H40F)=Sof(H40G)=Sof(H40H)=Sof(C404)=
 Sof(H40I)=Sof(H40J)=Sof(C405)=Sof(H40K)=Sof(H40L)=Sof(H40M)=1-FVAR(1)
 Sof(H40C)=Sof(H40D)=Sof(H40E)=Sof(C406)=Sof(H40N)=Sof(H40O)=Sof(C407)=
 Sof(H40P)=Sof(H40Q)=Sof(C408)=Sof(H40R)=Sof(H40S)=Sof(H40T)=FVAR(1)
4.a Ternary CH refined with riding coordinates:
 C32(H32)
4.b Secondary CH2 refined with riding coordinates:
 C33(H33A,H33B), C34(H34A,H34B), C35(H35A,H35B), C402(H40A,H40B), C404(H40I,
 H40J), C406(H40N,H40O), C407(H40P,H40Q)
4.c Idealised Me refined as rotating group:
 C111(H11A,H11B,H11C), C112(H11D,H11E,H11F), C113(H11G,H11H,H11I), C121(H12A,
 H12B,H12C), C122(H12D,H12E,H12F), C123(H12G,H12H,H12I), C131(H13A,H13B,H13C),
 C132(H13D,H13E,H13F), C133(H13G,H13H,H13I), C211(H21A,H21B,H21C), C212(H21D,
 H21E,H21F), C213(H21G,H21H,H21I), C221(H22A,H22B,H22C), C222(H22D,H22E,H22F),
 C223(H22G,H22H,H22I), C231(H23A,H23B,H23C), C232(H23D,H23E,H23F), C233(H23G,
 H23H,H23I), C403(H40C,H40D,H40E), C403(H40F,H40G,H40H), C405(H40K,H40L,H40M),
 C408(H40R,H40S,H40T)
;
_olex2_submission_special_instructions 'No special instructions were received'

loop_
_space_group_symop_operation_xyz
'x, y, z'
'-x, y+1/2, -z+1/2'
'-x, -y, -z'
'x, -y-1/2, z-1/2'

loop_
_atom_site_label
_atom_site_type_symbol
_atom_site_fract_x
_atom_site_fract_y
_atom_site_fract_z
_atom_site_U_iso_or_equiv
_atom_site_adp_type
_atom_site_occupancy
_atom_site_site_symmetry_order
_atom_site_calc_flag
_atom_site_refinement_flags_posn
_atom_site_refinement_flags_adp
_atom_site_refinement_flags_occupancy
_atom_site_disorder_assembly
_atom_site_disorder_group
Te1 Te 0.46101(6) 0.29662(3) 0.29595(2) 0.03307(16) Uani 1 1 d . . . . .
Te2 Te 0.11950(6) 0.24102(3) 0.34287(2) 0.02769(15) Uani 1 1 d . . . . .
Te3 Te 0.22615(7) 0.42548(3) 0.36072(3) 0.03949(18) Uani 1 1 d . . . . .
Te4 Te 0.60945(6) 0.41589(3) 0.46795(2) 0.03363(16) Uani 1 1 d . . . . .
Ge1 Ge 0.19863(9) 0.33592(4) 0.29084(4) 0.0291(2) Uani 1 1 d . . . . .
Ge2 Ge 0.39082(9) 0.25561(4) 0.38489(3) 0.0231(2) Uani 1 1 d . . . . .
Ge3 Ge 0.38065(9) 0.35800(4) 0.43399(4) 0.0264(2) Uani 1 1 d . . . . .
Si11 Si 0.1398(3) 0.43968(15) 0.20049(12) 0.0530(9) Uani 1 1 d . . . . .
Si12 Si -0.1129(3) 0.35185(13) 0.22442(11) 0.0395(7) Uani 1 1 d . . . . .
Si13 Si 0.1364(3) 0.29704(15) 0.16782(11) 0.0472(8) Uani 1 1 d . . . . .
Si21 Si 0.4052(3) 0.10448(11) 0.37839(10) 0.0328(6) Uani 1 1 d . . . . .
Si22 Si 0.6893(2) 0.18291(11) 0.40700(10) 0.0314(6) Uani 1 1 d . . . . .
Si23 Si 0.4689(3) 0.17475(11) 0.48827(9) 0.0312(6) Uani 1 1 d . . . . .
O31 O 0.2773(5) 0.4174(3) 0.5179(2) 0.0336(15) Uani 1 1 d . . . . .
O401 O 0.5175(9) 0.4115(3) 0.6189(3) 0.064(2) Uani 1 1 d . . . . .
C1 C 0.0870(9) 0.3558(4) 0.2187(3) 0.037(2) Uani 1 1 d . . . . .
C2 C 0.4907(8) 0.1773(3) 0.4158(3) 0.0205(18) Uani 1 1 d . . . . .
C32 C 0.2644(8) 0.3559(4) 0.4939(3) 0.026(2) Uani 1 1 d . . . . .
H32 H 0.3094 0.3248 0.5213 0.032 Uiso 1 1 calc R . . . .
C33 C 0.1056(8) 0.3418(4) 0.4802(4) 0.039(2) Uani 1 1 d . . . . .
H33A H 0.0852 0.2978 0.4889 0.046 Uiso 1 1 calc R . . . .
H33B H 0.0689 0.3495 0.4418 0.046 Uiso 1 1 calc R . . . .
C34 C 0.0403(10) 0.3870(5) 0.5151(5) 0.067(4) Uani 1 1 d . . . . .
H34A H -0.0592 0.3982 0.4986 0.080 Uiso 1 1 calc R . . . .
H34B H 0.0393 0.3690 0.5511 0.080 Uiso 1 1 calc R . . . .
C35 C 0.1366(10) 0.4426(5) 0.5185(5) 0.065(3) Uani 1 1 d . . . . .
H35A H 0.1073 0.4709 0.4876 0.078 Uiso 1 1 calc R . . . .
H35B H 0.1345 0.4663 0.5520 0.078 Uiso 1 1 calc R . . . .
C111 C 0.0928(11) 0.4553(5) 0.1261(4) 0.069(4) Uani 1 1 d . . . . .
H11A H 0.1578 0.4315 0.1073 0.103 Uiso 1 1 calc GR . . . .
H11B H 0.1028 0.5001 0.1193 0.103 Uiso 1 1 calc GR . . . .
H11C H -0.0066 0.4422 0.1131 0.103 Uiso 1 1 calc GR . . . .
C112 C 0.3366(10) 0.4535(5) 0.2205(4) 0.060(3) Uani 1 1 d . . . . .
H11D H 0.3653 0.4446 0.2588 0.090 Uiso 1 1 calc GR . . . .
H11E H 0.3585 0.4973 0.2135 0.090 Uiso 1 1 calc GR . . . .
H11F H 0.3894 0.4259 0.1998 0.090 Uiso 1 1 calc GR . . . .
C113 C 0.0477(11) 0.5030(5) 0.2340(4) 0.061(3) Uani 1 1 d . . . . .
H11G H -0.0568 0.4977 0.2248 0.091 Uiso 1 1 calc GR . . . .
H11H H 0.0748 0.5442 0.2218 0.091 Uiso 1 1 calc GR . . . .
H11I H 0.0771 0.5000 0.2730 0.091 Uiso 1 1 calc GR . . . .
C121 C -0.2296(9) 0.3951(5) 0.1685(4) 0.058(3) Uani 1 1 d . . . . .
H12A H -0.2064 0.4399 0.1710 0.087 Uiso 1 1 calc GR . . . .
H12B H -0.3310 0.3891 0.1713 0.087 Uiso 1 1 calc GR . . . .
H12C H -0.2122 0.3789 0.1340 0.087 Uiso 1 1 calc GR . . . .
C122 C -0.1530(9) 0.3847(5) 0.2883(4) 0.049(3) Uani 1 1 d . . . . .
H12D H -0.1047 0.3595 0.3184 0.073 Uiso 1 1 calc GR . . . .
H12E H -0.2571 0.3839 0.2878 0.073 Uiso 1 1 calc GR . . . .
H12F H -0.1184 0.4281 0.2924 0.073 Uiso 1 1 calc GR . . . .
C123 C -0.1839(9) 0.2694(4) 0.2196(4) 0.042(3) Uani 1 1 d . . . . .
H12G H -0.1756 0.2519 0.1845 0.063 Uiso 1 1 calc GR . . . .
H12H H -0.2851 0.2696 0.2239 0.063 Uiso 1 1 calc GR . . . .
H12I H -0.1280 0.2438 0.2478 0.063 Uiso 1 1 calc GR . . . .
C131 C 0.0019(10) 0.2969(6) 0.1038(3) 0.065(4) Uani 1 1 d . . . . .
H13A H -0.0937 0.2870 0.1118 0.097 Uiso 1 1 calc GR . . . .
H13B H 0.0293 0.2653 0.0794 0.097 Uiso 1 1 calc GR . . . .
H13C H 0.0000 0.3383 0.0870 0.097 Uiso 1 1 calc GR . . . .
C132 C 0.3153(10) 0.3127(6) 0.1477(4) 0.070(4) Uani 1 1 d . . . . .
H13D H 0.3066 0.3480 0.1227 0.106 Uiso 1 1 calc GR . . . .
H13E H 0.3468 0.2753 0.1304 0.106 Uiso 1 1 calc GR . . . .
H13F H 0.3859 0.3228 0.1796 0.106 Uiso 1 1 calc GR . . . .
C133 C 0.1447(9) 0.2144(4) 0.1914(3) 0.047(3) Uani 1 1 d . . . . .
H13G H 0.2221 0.2100 0.2223 0.071 Uiso 1 1 calc GR . . . .
H13H H 0.1635 0.1868 0.1625 0.071 Uiso 1 1 calc GR . . . .
H13I H 0.0528 0.2029 0.2018 0.071 Uiso 1 1 calc GR . . . .
C211 C 0.2307(9) 0.0810(4) 0.3999(4) 0.045(3) Uani 1 1 d . . . . .
H21A H 0.2501 0.0661 0.4371 0.067 Uiso 1 1 calc GR . . . .
H21B H 0.1852 0.0474 0.3766 0.067 Uiso 1 1 calc GR . . . .
H21C H 0.1661 0.1173 0.3973 0.067 Uiso 1 1 calc GR . . . .
C212 C 0.5253(10) 0.0350(4) 0.3935(4) 0.048(3) Uani 1 1 d . . . . .
H21D H 0.6137 0.0418 0.3788 0.073 Uiso 1 1 calc GR . . . .
H21E H 0.4760 -0.0024 0.3772 0.073 Uiso 1 1 calc GR . . . .
H21F H 0.5492 0.0293 0.4323 0.073 Uiso 1 1 calc GR . . . .
C213 C 0.3673(9) 0.1112(4) 0.3031(3) 0.038(2) Uani 1 1 d . . . . .
H21G H 0.2887 0.1410 0.2923 0.057 Uiso 1 1 calc GR . . . .
H21H H 0.3397 0.0700 0.2874 0.057 Uiso 1 1 calc GR . . . .
H21I H 0.4538 0.1260 0.2903 0.057 Uiso 1 1 calc GR . . . .
C221 C 0.7625(8) 0.2640(4) 0.4175(4) 0.038(2) Uani 1 1 d . . . . .
H22A H 0.7069 0.2924 0.3914 0.057 Uiso 1 1 calc GR . . . .
H22B H 0.8634 0.2643 0.4128 0.057 Uiso 1 1 calc GR . . . .
H22C H 0.7556 0.2779 0.4538 0.057 Uiso 1 1 calc GR . . . .
C222 C 0.8096(9) 0.1315(4) 0.4557(4) 0.044(3) Uani 1 1 d . . . . .
H22D H 0.8180 0.1492 0.4918 0.066 Uiso 1 1 calc GR . . . .
H22E H 0.9051 0.1294 0.4455 0.066 Uiso 1 1 calc GR . . . .
H22F H 0.7685 0.0893 0.4552 0.066 Uiso 1 1 calc GR . . . .
C223 C 0.7206(9) 0.1586(4) 0.3384(3) 0.038(2) Uani 1 1 d . . . . .
H22G H 0.6953 0.1143 0.3326 0.057 Uiso 1 1 calc GR . . . .
H22H H 0.8221 0.1647 0.3359 0.057 Uiso 1 1 calc GR . . . .
H22I H 0.6606 0.1842 0.3112 0.057 Uiso 1 1 calc GR . . . .
C231 C 0.2759(9) 0.1902(4) 0.4958(3) 0.035(2) Uani 1 1 d . . . . .
H23A H 0.2281 0.2146 0.4650 0.053 Uiso 1 1 calc GR . . . .
H23B H 0.2741 0.2139 0.5288 0.053 Uiso 1 1 calc GR . . . .
H23C H 0.2257 0.1502 0.4974 0.053 Uiso 1 1 calc GR . . . .
C232 C 0.5837(9) 0.2342(4) 0.5303(3) 0.036(2) Uani 1 1 d . . . . .
H23D H 0.6851 0.2264 0.5286 0.054 Uiso 1 1 calc GR . . . .
H23E H 0.5686 0.2310 0.5675 0.054 Uiso 1 1 calc GR . . . .
H23F H 0.5572 0.2764 0.5167 0.054 Uiso 1 1 calc GR . . . .
C233 C 0.5154(10) 0.0972(4) 0.5216(3) 0.045(3) Uani 1 1 d . . . . .
H23G H 0.5012 0.0993 0.5590 0.068 Uiso 1 1 calc GR . . . .
H23H H 0.6162 0.0871 0.5204 0.068 Uiso 1 1 calc GR . . . .
H23I H 0.4533 0.0645 0.5028 0.068 Uiso 1 1 calc GR . . . .
C402 C 0.389(5) 0.406(2) 0.6433(18) 0.090(7) Uani 0.331(17) 1 d . U P A 2
H40A H 0.4045 0.3753 0.6729 0.108 Uiso 0.331(17) 1 calc R . P A 2
H40B H 0.3065 0.3919 0.6164 0.108 Uiso 0.331(17) 1 calc R . P A 2
C403 C 0.3582(15) 0.4682(7) 0.6639(5) 0.105(5) Uani 1 1 d . . . . .
H40C H 0.3660 0.5012 0.6376 0.158 Uiso 0.669(17) 1 calc GR . P A 1
H40D H 0.3493 0.4874 0.6984 0.158 Uiso 0.669(17) 1 calc GR . P A 1
H40E H 0.2731 0.4425 0.6514 0.158 Uiso 0.669(17) 1 calc GR . P A 1
H40F H 0.3412 0.4983 0.6343 0.158 Uiso 0.331(17) 1 calc GR . P A 2
H40G H 0.4405 0.4820 0.6904 0.158 Uiso 0.331(17) 1 calc GR . P A 2
H40H H 0.2726 0.4657 0.6810 0.158 Uiso 0.331(17) 1 calc GR . P A 2
C404 C 0.636(4) 0.399(2) 0.6555(16) 0.073(13) Uani 0.331(17) 1 d . U P A 2
H40I H 0.6207 0.3633 0.6784 0.088 Uiso 0.331(17) 1 calc R . P A 2
H40J H 0.6649 0.4365 0.6784 0.088 Uiso 0.331(17) 1 calc R . P A 2
C405 C 0.746(7) 0.385(3) 0.620(2) 0.083(11) Uani 0.331(17) 1 d . U P A 2
H40K H 0.7796 0.3412 0.6260 0.125 Uiso 0.331(17) 1 calc GR . P A 2
H40L H 0.8279 0.4132 0.6280 0.125 Uiso 0.331(17) 1 calc GR . P A 2
H40M H 0.7015 0.3895 0.5820 0.125 Uiso 0.331(17) 1 calc GR . P A 2
C406 C 0.491(2) 0.4277(10) 0.6708(8) 0.086(6) Uani 0.669(17) 1 d . U P A 1
H40N H 0.5737 0.4507 0.6909 0.103 Uiso 0.669(17) 1 calc R . P A 1
H40O H 0.4753 0.3893 0.6911 0.103 Uiso 0.669(17) 1 calc R . P A 1
C407 C 0.627(2) 0.3639(8) 0.6239(8) 0.065(6) Uani 0.669(17) 1 d . U P A 1
H40P H 0.6210 0.3425 0.5889 0.078 Uiso 0.669(17) 1 calc R . P A 1
H40Q H 0.6061 0.3323 0.6502 0.078 Uiso 0.669(17) 1 calc R . P A 1
C408 C 0.784(3) 0.3888(13) 0.6418(10) 0.085(8) Uani 0.669(17) 1 d . U P A 1
H40R H 0.7950 0.4291 0.6244 0.127 Uiso 0.669(17) 1 calc GR . P A 1
H40S H 0.8524 0.3585 0.6315 0.127 Uiso 0.669(17) 1 calc GR . P A 1
H40T H 0.8028 0.3944 0.6808 0.127 Uiso 0.669(17) 1 calc GR . P A 1
Li1 Li 0.4599(17) 0.4538(7) 0.5504(6) 0.042(4) Uani 1 1 d . . . . .

loop_
_atom_site_aniso_label
_atom_site_aniso_U_11
_atom_site_aniso_U_22
_atom_site_aniso_U_33
_atom_site_aniso_U_23
_atom_site_aniso_U_13
_atom_site_aniso_U_12
Te1 0.0243(3) 0.0501(4) 0.0251(3) 0.0100(3) 0.0049(3) -0.0013(3)
Te2 0.0239(3) 0.0334(3) 0.0252(3) 0.0015(3) 0.0026(3) -0.0061(3)
Te3 0.0449(4) 0.0284(3) 0.0403(4) 0.0051(3) -0.0066(3) 0.0023(3)
Te4 0.0265(3) 0.0281(3) 0.0451(4) -0.0070(3) 0.0026(3) -0.0042(3)
Ge1 0.0242(5) 0.0371(6) 0.0249(5) 0.0071(4) 0.0008(4) -0.0032(4)
Ge2 0.0243(5) 0.0245(5) 0.0199(5) 0.0012(4) 0.0018(4) -0.0029(4)
Ge3 0.0264(5) 0.0235(5) 0.0276(5) -0.0007(4) -0.0002(4) -0.0018(4)
Si11 0.0426(17) 0.067(2) 0.0453(19) 0.0300(16) -0.0057(15) -0.0154(15)
Si12 0.0274(14) 0.0491(17) 0.0406(17) 0.0115(14) 0.0014(13) -0.0023(13)
Si13 0.0350(15) 0.078(2) 0.0266(15) 0.0042(15) 0.0007(13) -0.0025(15)
Si21 0.0418(15) 0.0275(14) 0.0292(15) -0.0048(11) 0.0061(13) -0.0059(12)
Si22 0.0269(13) 0.0315(14) 0.0346(15) -0.0053(12) 0.0023(12) 0.0016(11)
Si23 0.0451(15) 0.0266(14) 0.0210(14) 0.0018(11) 0.0034(12) 0.0001(12)
O31 0.022(3) 0.031(3) 0.045(4) -0.009(3) 0.000(3) 0.002(3)
O401 0.084(6) 0.069(6) 0.038(5) -0.005(4) 0.004(4) 0.003(5)
C1 0.026(5) 0.058(6) 0.024(5) 0.010(5) -0.007(4) 0.002(5)
C2 0.029(4) 0.014(4) 0.018(4) 0.000(3) -0.001(4) -0.001(3)
C32 0.027(5) 0.023(5) 0.028(5) -0.005(4) -0.001(4) -0.007(4)
C33 0.031(5) 0.033(5) 0.051(6) -0.008(5) 0.004(5) -0.006(4)
C34 0.027(5) 0.064(8) 0.111(10) -0.038(7) 0.014(6) -0.005(5)
C35 0.042(6) 0.056(7) 0.099(10) -0.030(7) 0.019(6) 0.007(6)
C111 0.054(7) 0.098(9) 0.050(7) 0.050(7) -0.003(6) -0.018(7)
C112 0.057(7) 0.079(8) 0.042(7) 0.023(6) 0.002(6) -0.023(6)
C113 0.067(8) 0.046(7) 0.065(8) 0.024(6) -0.001(6) 0.008(6)
C121 0.035(6) 0.074(8) 0.059(7) 0.025(6) -0.006(5) 0.009(5)
C122 0.030(5) 0.059(7) 0.055(7) -0.002(6) 0.002(5) 0.003(5)
C123 0.027(5) 0.066(7) 0.035(6) 0.008(5) 0.009(4) -0.006(5)
C131 0.042(6) 0.127(11) 0.021(6) 0.014(6) -0.009(5) 0.005(7)
C132 0.047(7) 0.140(12) 0.024(6) 0.009(7) 0.007(5) 0.004(7)
C133 0.037(6) 0.074(8) 0.028(6) -0.016(5) -0.003(5) -0.001(5)
C211 0.059(7) 0.032(5) 0.045(6) -0.012(5) 0.016(5) -0.022(5)
C212 0.071(7) 0.037(6) 0.040(6) -0.009(5) 0.018(6) -0.008(5)
C213 0.046(6) 0.030(5) 0.039(6) -0.008(4) 0.005(5) -0.007(4)
C221 0.024(5) 0.040(6) 0.051(6) -0.009(5) 0.006(5) -0.006(4)
C222 0.033(5) 0.043(6) 0.052(7) 0.000(5) -0.001(5) 0.013(5)
C223 0.034(5) 0.035(5) 0.048(6) -0.011(5) 0.013(5) 0.000(4)
C231 0.045(6) 0.030(5) 0.033(5) 0.004(4) 0.011(5) -0.006(4)
C232 0.054(6) 0.034(5) 0.019(5) 0.002(4) 0.002(5) 0.008(5)
C233 0.066(7) 0.036(6) 0.032(6) 0.000(4) 0.003(5) 0.006(5)
C402 0.091(10) 0.092(10) 0.087(10) 0.000(8) 0.015(8) -0.003(8)
C403 0.140(14) 0.113(13) 0.073(10) 0.029(9) 0.046(10) 0.047(11)
C404 0.074(15) 0.075(15) 0.069(15) -0.006(9) 0.007(9) -0.003(9)
C405 0.095(17) 0.067(14) 0.082(19) -0.003(15) -0.005(15) 0.025(14)
C406 0.089(9) 0.089(9) 0.080(9) 0.004(7) 0.019(7) -0.001(7)
C407 0.077(9) 0.050(8) 0.064(9) -0.009(7) 0.001(7) 0.009(7)
C408 0.101(14) 0.066(10) 0.082(15) -0.010(12) 0.001(12) 0.017(10)
Li1 0.048(10) 0.037(9) 0.035(9) -0.005(7) -0.008(8) -0.002(8)

loop_
_atom_type_symbol
_atom_type_description
_atom_type_scat_dispersion_real
_atom_type_scat_dispersion_imag
_atom_type_scat_source
C C 0.0033 0.0016 'International Tables Vol C Tables 4.2.6.8 and 6.1.1.4'
H H 0.0000 0.0000 'International Tables Vol C Tables 4.2.6.8 and 6.1.1.4'
Ge Ge 0.1547 1.8001 'International Tables Vol C Tables 4.2.6.8 and 6.1.1.4'
Li Li -0.0003 0.0001 'International Tables Vol C Tables 4.2.6.8 and 6.1.1.4'
O O 0.0106 0.0060 'International Tables Vol C Tables 4.2.6.8 and 6.1.1.4'
Si Si 0.0817 0.0704 'International Tables Vol C Tables 4.2.6.8 and 6.1.1.4'
Te Te -0.5308 1.6751 'International Tables Vol C Tables 4.2.6.8 and 6.1.1.4'

loop_
_geom_angle_atom_site_label_1
_geom_angle_atom_site_label_2
_geom_angle_atom_site_label_3
_geom_angle
_geom_angle_site_symmetry_1
_geom_angle_site_symmetry_3
_geom_angle_publ_flag
Ge1 Te1 Ge2 76.74(3) . . ?
Ge1 Te2 Ge2 76.56(3) . . ?
Ge1 Te3 Ge3 93.38(3) . . ?
Ge3 Te4 Li1 105.1(3) . 3_666 ?
Ge3 Te4 Li1 83.4(3) . . ?
Li1 Te4 Li1 73.4(5) . 3_666 ?
Te2 Ge1 Te1 94.45(3) . . ?
Te3 Ge1 Te1 102.74(4) . . ?
Te3 Ge1 Te2 103.42(4) . . ?
C1 Ge1 Te1 117.7(3) . . ?
C1 Ge1 Te2 118.6(3) . . ?
C1 Ge1 Te3 116.5(3) . . ?
Te1 Ge2 Te2 93.64(3) . . ?
Ge3 Ge2 Te1 99.93(4) . . ?
Ge3 Ge2 Te2 100.75(4) . . ?
C2 Ge2 Te1 116.4(2) . . ?
C2 Ge2 Te2 114.9(2) . . ?
C2 Ge2 Ge3 125.6(2) . . ?
Te4 Ge3 Te3 108.58(4) . . ?
Te4 Ge3 Ge2 119.48(4) . . ?
Ge2 Ge3 Te3 101.03(4) . . ?
C32 Ge3 Te3 103.9(2) . . ?
C32 Ge3 Te4 107.4(2) . . ?
C32 Ge3 Ge2 115.0(2) . . ?
C111 Si11 C1 112.0(4) . . ?
C112 Si11 C1 111.5(4) . . ?
C112 Si11 C111 107.3(4) . . ?
C112 Si11 C113 106.2(5) . . ?
C113 Si11 C1 113.4(4) . . ?
C113 Si11 C111 106.0(5) . . ?
C121 Si12 C1 112.2(4) . . ?
C122 Si12 C1 113.4(4) . . ?
C122 Si12 C121 106.9(5) . . ?
C122 Si12 C123 106.6(4) . . ?
C123 Si12 C1 112.3(4) . . ?
C123 Si12 C121 104.7(4) . . ?
C131 Si13 C1 112.1(4) . . ?
C132 Si13 C1 113.6(5) . . ?
C132 Si13 C131 105.9(4) . . ?
C133 Si13 C1 114.0(4) . . ?
C133 Si13 C131 105.1(5) . . ?
C133 Si13 C132 105.4(5) . . ?
C211 Si21 C2 112.6(4) . . ?
C212 Si21 C2 110.5(4) . . ?
C212 Si21 C211 105.0(4) . . ?
C212 Si21 C213 105.7(4) . . ?
C213 Si21 C2 115.4(4) . . ?
C213 Si21 C211 106.8(4) . . ?
C221 Si22 C2 112.6(4) . . ?
C221 Si22 C222 106.2(4) . . ?
C221 Si22 C223 105.9(4) . . ?
C222 Si22 C2 112.2(4) . . ?
C222 Si22 C223 105.8(4) . . ?
C223 Si22 C2 113.4(3) . . ?
C2 Si23 C231 111.1(4) . . ?
C232 Si23 C2 112.7(4) . . ?
C232 Si23 C231 107.3(4) . . ?
C233 Si23 C2 114.1(4) . . ?
C233 Si23 C231 105.3(4) . . ?
C233 Si23 C232 105.8(4) . . ?
C32 O31 Li1 123.2(6) . . ?
C35 O31 C32 109.5(6) . . ?
C35 O31 Li1 127.0(7) . . ?
C402 O401 Li1 106.7(19) . . ?
C404 O401 C402 110(2) . . ?
C404 O401 Li1 140.6(18) . . ?
C406 O401 C407 109.2(12) . . ?
C406 O401 Li1 130.1(11) . . ?
C407 O401 Li1 119.4(11) . . ?
Si11 C1 Ge1 107.3(4) . . ?
Si12 C1 Ge1 107.1(4) . . ?
Si12 C1 Si11 110.8(4) . . ?
Si13 C1 Ge1 109.2(4) . . ?
Si13 C1 Si11 110.1(4) . . ?
Si13 C1 Si12 112.2(4) . . ?
Si21 C2 Ge2 110.4(3) . . ?
Si21 C2 Si22 109.1(4) . . ?
Si22 C2 Ge2 107.6(4) . . ?
Si23 C2 Ge2 106.4(4) . . ?
Si23 C2 Si21 110.6(4) . . ?
Si23 C2 Si22 112.6(4) . . ?
Ge3 C32 H32 108.4 . . ?
O31 C32 Ge3 106.2(5) . . ?
O31 C32 H32 108.4 . . ?
O31 C32 C33 106.7(6) . . ?
C33 C32 Ge3 118.4(6) . . ?
C33 C32 H32 108.4 . . ?
C32 C33 H33A 111.2 . . ?
C32 C33 H33B 111.2 . . ?
C32 C33 C34 103.0(7) . . ?
H33A C33 H33B 109.1 . . ?
C34 C33 H33A 111.2 . . ?
C34 C33 H33B 111.2 . . ?
C33 C34 H34A 111.0 . . ?
C33 C34 H34B 111.0 . . ?
H34A C34 H34B 109.0 . . ?
C35 C34 C33 103.7(8) . . ?
C35 C34 H34A 111.0 . . ?
C35 C34 H34B 111.0 . . ?
O31 C35 C34 105.0(8) . . ?
O31 C35 H35A 110.7 . . ?
O31 C35 H35B 110.7 . . ?
C34 C35 H35A 110.7 . . ?
C34 C35 H35B 110.7 . . ?
H35A C35 H35B 108.8 . . ?
Si11 C111 H11A 109.5 . . ?
Si11 C111 H11B 109.5 . . ?
Si11 C111 H11C 109.5 . . ?
H11A C111 H11B 109.5 . . ?
H11A C111 H11C 109.5 . . ?
H11B C111 H11C 109.5 . . ?
Si11 C112 H11D 109.5 . . ?
Si11 C112 H11E 109.5 . . ?
Si11 C112 H11F 109.5 . . ?
H11D C112 H11E 109.5 . . ?
H11D C112 H11F 109.5 . . ?
H11E C112 H11F 109.5 . . ?
Si11 C113 H11G 109.5 . . ?
Si11 C113 H11H 109.5 . . ?
Si11 C113 H11I 109.5 . . ?
H11G C113 H11H 109.5 . . ?
H11G C113 H11I 109.5 . . ?
H11H C113 H11I 109.5 . . ?
Si12 C121 H12A 109.5 . . ?
Si12 C121 H12B 109.5 . . ?
Si12 C121 H12C 109.5 . . ?
H12A C121 H12B 109.5 . . ?
H12A C121 H12C 109.5 . . ?
H12B C121 H12C 109.5 . . ?
Si12 C122 H12D 109.5 . . ?
Si12 C122 H12E 109.5 . . ?
Si12 C122 H12F 109.5 . . ?
H12D C122 H12E 109.5 . . ?
H12D C122 H12F 109.5 . . ?
H12E C122 H12F 109.5 . . ?
Si12 C123 H12G 109.5 . . ?
Si12 C123 H12H 109.5 . . ?
Si12 C123 H12I 109.5 . . ?
H12G C123 H12H 109.5 . . ?
H12G C123 H12I 109.5 . . ?
H12H C123 H12I 109.5 . . ?
Si13 C131 H13A 109.5 . . ?
Si13 C131 H13B 109.5 . . ?
Si13 C131 H13C 109.5 . . ?
H13A C131 H13B 109.5 . . ?
H13A C131 H13C 109.5 . . ?
H13B C131 H13C 109.5 . . ?
Si13 C132 H13D 109.5 . . ?
Si13 C132 H13E 109.5 . . ?
Si13 C132 H13F 109.5 . . ?
H13D C132 H13E 109.5 . . ?
H13D C132 H13F 109.5 . . ?
H13E C132 H13F 109.5 . . ?
Si13 C133 H13G 109.5 . . ?
Si13 C133 H13H 109.5 . . ?
Si13 C133 H13I 109.5 . . ?
H13G C133 H13H 109.5 . . ?
H13G C133 H13I 109.5 . . ?
H13H C133 H13I 109.5 . . ?
Si21 C211 H21A 109.5 . . ?
Si21 C211 H21B 109.5 . . ?
Si21 C211 H21C 109.5 . . ?
H21A C211 H21B 109.5 . . ?
H21A C211 H21C 109.5 . . ?
H21B C211 H21C 109.5 . . ?
Si21 C212 H21D 109.5 . . ?
Si21 C212 H21E 109.5 . . ?
Si21 C212 H21F 109.5 . . ?
H21D C212 H21E 109.5 . . ?
H21D C212 H21F 109.5 . . ?
H21E C212 H21F 109.5 . . ?
Si21 C213 H21G 109.5 . . ?
Si21 C213 H21H 109.5 . . ?
Si21 C213 H21I 109.5 . . ?
H21G C213 H21H 109.5 . . ?
H21G C213 H21I 109.5 . . ?
H21H C213 H21I 109.5 . . ?
Si22 C221 H22A 109.5 . . ?
Si22 C221 H22B 109.5 . . ?
Si22 C221 H22C 109.5 . . ?
H22A C221 H22B 109.5 . . ?
H22A C221 H22C 109.5 . . ?
H22B C221 H22C 109.5 . . ?
Si22 C222 H22D 109.5 . . ?
Si22 C222 H22E 109.5 . . ?
Si22 C222 H22F 109.5 . . ?
H22D C222 H22E 109.5 . . ?
H22D C222 H22F 109.5 . . ?
H22E C222 H22F 109.5 . . ?
Si22 C223 H22G 109.5 . . ?
Si22 C223 H22H 109.5 . . ?
Si22 C223 H22I 109.5 . . ?
H22G C223 H22H 109.5 . . ?
H22G C223 H22I 109.5 . . ?
H22H C223 H22I 109.5 . . ?
Si23 C231 H23A 109.5 . . ?
Si23 C231 H23B 109.5 . . ?
Si23 C231 H23C 109.5 . . ?
H23A C231 H23B 109.5 . . ?
H23A C231 H23C 109.5 . . ?
H23B C231 H23C 109.5 . . ?
Si23 C232 H23D 109.5 . . ?
Si23 C232 H23E 109.5 . . ?
Si23 C232 H23F 109.5 . . ?
H23D C232 H23E 109.5 . . ?
H23D C232 H23F 109.5 . . ?
H23E C232 H23F 109.5 . . ?
Si23 C233 H23G 109.5 . . ?
Si23 C233 H23H 109.5 . . ?
Si23 C233 H23I 109.5 . . ?
H23G C233 H23H 109.5 . . ?
H23G C233 H23I 109.5 . . ?
H23H C233 H23I 109.5 . . ?
O401 C402 H40A 110.1 . . ?
O401 C402 H40B 110.1 . . ?
O401 C402 C403 108(3) . . ?
O401 C402 Li1 42.8(13) . . ?
H40A C402 H40B 108.4 . . ?
C403 C402 H40A 110.1 . . ?
C403 C402 H40B 110.1 . . ?
C403 C402 Li1 94(2) . . ?
Li1 C402 H40A 150.1 . . ?
Li1 C402 H40B 78.5 . . ?
C402 C403 H40F 109.5 . . ?
C402 C403 H40G 109.5 . . ?
C402 C403 H40H 109.5 . . ?
H40C C403 H40D 109.5 . . ?
H40C C403 H40E 109.5 . . ?
H40D C403 H40E 109.5 . . ?
H40F C403 H40G 109.5 . . ?
H40F C403 H40H 109.5 . . ?
H40G C403 H40H 109.5 . . ?
C406 C403 H40C 109.5 . . ?
C406 C403 H40D 109.5 . . ?
C406 C403 H40E 109.5 . . ?
O401 C404 H40I 111.5 . . ?
O401 C404 H40J 111.5 . . ?
O401 C404 C405 101(3) . . ?
H40I C404 H40J 109.3 . . ?
C405 C404 H40I 111.5 . . ?
C405 C404 H40J 111.5 . . ?
C404 C405 H40K 109.5 . . ?
C404 C405 H40L 109.5 . . ?
C404 C405 H40M 109.5 . . ?
H40K C405 H40L 109.5 . . ?
H40K C405 H40M 109.5 . . ?
H40L C405 H40M 109.5 . . ?
O401 C406 C403 107.9(15) . . ?
O401 C406 H40N 110.1 . . ?
O401 C406 H40O 110.1 . . ?
C403 C406 H40N 110.1 . . ?
C403 C406 H40O 110.1 . . ?
H40N C406 H40O 108.4 . . ?
O401 C407 H40P 108.6 . . ?
O401 C407 H40Q 108.6 . . ?
O401 C407 C408 114.6(16) . . ?
H40P C407 H40Q 107.6 . . ?
C408 C407 H40P 108.6 . . ?
C408 C407 H40Q 108.6 . . ?
C407 C408 H40R 109.5 . . ?
C407 C408 H40S 109.5 . . ?
C407 C408 H40T 109.5 . . ?
H40R C408 H40S 109.5 . . ?
H40R C408 H40T 109.5 . . ?
H40S C408 H40T 109.5 . . ?
Te4 Li1 Te4 106.6(5) . 3_666 ?
Te4 Li1 Li1 53.9(4) . 3_666 ?
Te4 Li1 Li1 52.7(4) 3_666 3_666 ?
O31 Li1 Te4 99.0(6) . 3_666 ?
O31 Li1 Te4 95.2(6) . . ?
O31 Li1 O401 106.5(8) . . ?
O31 Li1 C402 83.5(12) . . ?
O31 Li1 Li1 102.0(7) . 3_666 ?
O401 Li1 Te4 115.2(7) . . ?
O401 Li1 Te4 127.8(7) . 3_666 ?
O401 Li1 C402 30.5(10) . . ?
O401 Li1 Li1 150.5(10) . 3_666 ?
C402 Li1 Te4 138.7(11) . . ?
C402 Li1 Te4 114.4(10) . 3_666 ?
C402 Li1 Li1 166.4(12) . 3_666 ?

loop_
_geom_bond_atom_site_label_1
_geom_bond_atom_site_label_2
_geom_bond_distance
_geom_bond_site_symmetry_2
_geom_bond_publ_flag
Te1 Ge1 2.5964(11) . ?
Te1 Ge2 2.6058(10) . ?
Te2 Ge1 2.5939(11) . ?
Te2 Ge2 2.6186(10) . ?
Te3 Ge1 2.5872(12) . ?
Te3 Ge3 2.5923(11) . ?
Te4 Ge3 2.5086(10) . ?
Te4 Li1 2.874(15) 3_666 ?
Te4 Li1 2.831(17) . ?
Ge1 C1 1.993(8) . ?
Ge2 Ge3 2.5231(12) . ?
Ge2 C2 2.011(7) . ?
Ge3 C32 2.020(8) . ?
Si11 C1 1.935(10) . ?
Si11 C111 1.890(9) . ?
Si11 C112 1.863(9) . ?
Si11 C113 1.885(10) . ?
Si12 C1 1.919(9) . ?
Si12 C121 1.881(9) . ?
Si12 C122 1.861(9) . ?
Si12 C123 1.877(9) . ?
Si13 C1 1.911(10) . ?
Si13 C131 1.881(9) . ?
Si13 C132 1.874(10) . ?
Si13 C133 1.858(10) . ?
Si21 C2 1.923(7) . ?
Si21 C211 1.889(9) . ?
Si21 C212 1.865(9) . ?
Si21 C213 1.886(8) . ?
Si22 C2 1.929(8) . ?
Si22 C221 1.865(8) . ?
Si22 C222 1.880(8) . ?
Si22 C223 1.883(9) . ?
Si23 C2 1.882(8) . ?
Si23 C231 1.892(8) . ?
Si23 C232 1.877(8) . ?
Si23 C233 1.875(8) . ?
O31 C32 1.442(9) . ?
O31 C35 1.435(10) . ?
O31 Li1 1.941(16) . ?
O401 C402 1.46(4) . ?
O401 C404 1.35(4) . ?
O401 C406 1.42(2) . ?
O401 C407 1.436(18) . ?
O401 Li1 1.949(17) . ?
C32 H32 1.0000 . ?
C32 C33 1.510(10) . ?
C33 H33A 0.9900 . ?
C33 H33B 0.9900 . ?
C33 C34 1.511(12) . ?
C34 H34A 0.9900 . ?
C34 H34B 0.9900 . ?
C34 C35 1.487(13) . ?
C35 H35A 0.9900 . ?
C35 H35B 0.9900 . ?
C111 H11A 0.9800 . ?
C111 H11B 0.9800 . ?
C111 H11C 0.9800 . ?
C112 H11D 0.9800 . ?
C112 H11E 0.9800 . ?
C112 H11F 0.9800 . ?
C113 H11G 0.9800 . ?
C113 H11H 0.9800 . ?
C113 H11I 0.9800 . ?
C121 H12A 0.9800 . ?
C121 H12B 0.9800 . ?
C121 H12C 0.9800 . ?
C122 H12D 0.9800 . ?
C122 H12E 0.9800 . ?
C122 H12F 0.9800 . ?
C123 H12G 0.9800 . ?
C123 H12H 0.9800 . ?
C123 H12I 0.9800 . ?
C131 H13A 0.9800 . ?
C131 H13B 0.9800 . ?
C131 H13C 0.9800 . ?
C132 H13D 0.9800 . ?
C132 H13E 0.9800 . ?
C132 H13F 0.9800 . ?
C133 H13G 0.9800 . ?
C133 H13H 0.9800 . ?
C133 H13I 0.9800 . ?
C211 H21A 0.9800 . ?
C211 H21B 0.9800 . ?
C211 H21C 0.9800 . ?
C212 H21D 0.9800 . ?
C212 H21E 0.9800 . ?
C212 H21F 0.9800 . ?
C213 H21G 0.9800 . ?
C213 H21H 0.9800 . ?
C213 H21I 0.9800 . ?
C221 H22A 0.9800 . ?
C221 H22B 0.9800 . ?
C221 H22C 0.9800 . ?
C222 H22D 0.9800 . ?
C222 H22E 0.9800 . ?
C222 H22F 0.9800 . ?
C223 H22G 0.9800 . ?
C223 H22H 0.9800 . ?
C223 H22I 0.9800 . ?
C231 H23A 0.9800 . ?
C231 H23B 0.9800 . ?
C231 H23C 0.9800 . ?
C232 H23D 0.9800 . ?
C232 H23E 0.9800 . ?
C232 H23F 0.9800 . ?
C233 H23G 0.9800 . ?
C233 H23H 0.9800 . ?
C233 H23I 0.9800 . ?
C402 H40A 0.9900 . ?
C402 H40B 0.9900 . ?
C402 C403 1.47(4) . ?
C402 Li1 2.75(5) . ?
C403 H40C 0.9800 . ?
C403 H40D 0.9800 . ?
C403 H40E 0.9800 . ?
C403 H40F 0.9800 . ?
C403 H40G 0.9800 . ?
C403 H40H 0.9800 . ?
C403 C406 1.50(2) . ?
C404 H40I 0.9900 . ?
C404 H40J 0.9900 . ?
C404 C405 1.53(7) . ?
C405 H40K 0.9800 . ?
C405 H40L 0.9800 . ?
C405 H40M 0.9800 . ?
C406 H40N 0.9900 . ?
C406 H40O 0.9900 . ?
C407 H40P 0.9900 . ?
C407 H40Q 0.9900 . ?
C407 C408 1.57(3) . ?
C408 H40R 0.9800 . ?
C408 H40S 0.9800 . ?
C408 H40T 0.9800 . ?
Li1 Te4 2.874(15) 3_666 ?
Li1 Li1 3.41(3) 3_666 ?
